data_2208212
loop_
_publ_author_name
'Guo, Min-Jie'
'Sun, Jia-Cui'
'Jing, Zuo-Liang'
'Yu, Ming'
'Chen, Xin'

_publ_section_title
;
 3-Nitrobenzaldehyde isonicotinoylhydrazone monohydrate
;
_journal_coeditor_code WW6473
_journal_issue 2
_journal_name_full 'Acta Crystallographica Section E'
_journal_page_first o820
_journal_page_last o821
_journal_paper_doi 10.1107/S1600536806002509
_journal_volume 62
_journal_year 2006
_chemical_formula_iupac 'C13 H10 N4 O3, H2 O'
_chemical_formula_moiety 'C13 H10 N4 O3, H2 O'
_chemical_formula_sum 'C13 H12 N4 O4'
_chemical_formula_weight 288.27
_chemical_name_systematic
;
3-Nitrobenzaldehyde isonicotinoylhydrazone monohydrate
;
_space_group_IT_number 61
_symmetry_cell_setting orthorhombic
_symmetry_space_group_name_Hall '-P 2ac 2ab'
_symmetry_space_group_name_H-M 'P b c a'
_atom_sites_solution_hydrogens geom
_atom_sites_solution_primary direct
_atom_sites_solution_secondary difmap
_audit_creation_method SHELXL-97
_cell_angle_alpha 90.00
_cell_angle_beta 90.00
_cell_angle_gamma 90.00
_cell_formula_units_Z 8
_cell_length_a 13.374(5)
_cell_length_b 13.040(5)
_cell_length_c 15.742(6)
_cell_measurement_reflns_used 3032
_cell_measurement_temperature 294(2)
_cell_measurement_theta_max 26.19
_cell_measurement_theta_min 2.54
_cell_volume 2745.4(18)
_computing_cell_refinement 'SAINT (Bruker, 1999)'
_computing_data_collection 'SMART (Bruker, 1999)'
_computing_data_reduction SAINT
_computing_molecular_graphics 'SHELXTL (Bruker, 1997)'
_computing_publication_material SHELXTL
_computing_structure_refinement 'SHELXL97 (Sheldrick, 1997)'
_computing_structure_solution 'SHELXS97 (Sheldrick, 1997)'
_diffrn_ambient_temperature 294(2)
_diffrn_measured_fraction_theta_full 0.999
_diffrn_measured_fraction_theta_max 0.999
_diffrn_measurement_device_type 'Bruker SMART CCD area-detector'
_diffrn_measurement_method '\f and \w'
_diffrn_radiation_monochromator graphite
_diffrn_radiation_source 'fine-focus sealed tube'
_diffrn_radiation_type MoK\a
_diffrn_radiation_wavelength 0.71073
_diffrn_reflns_av_R_equivalents 0.0294
_diffrn_reflns_av_sigmaI/netI 0.0287
_diffrn_reflns_limit_h_max 15
_diffrn_reflns_limit_h_min -15
_diffrn_reflns_limit_k_max 15
_diffrn_reflns_limit_k_min -15
_diffrn_reflns_limit_l_max 18
_diffrn_reflns_limit_l_min -11
_diffrn_reflns_number 13799
_diffrn_reflns_theta_full 25.03
_diffrn_reflns_theta_max 25.03
_diffrn_reflns_theta_min 2.54
_diffrn_standards_decay_% 0
_diffrn_standards_interval_count 0
_diffrn_standards_interval_time 0
_diffrn_standards_number 0
_exptl_absorpt_coefficient_mu 0.106
_exptl_absorpt_correction_T_max 0.9811
_exptl_absorpt_correction_T_min 0.9688
_exptl_absorpt_correction_type multi-scan
_exptl_absorpt_process_details '(SADABS; Sheldrick, 1996)'
_exptl_crystal_colour yellow
_exptl_crystal_density_diffrn 1.395
_exptl_crystal_density_method 'not measured'
_exptl_crystal_description block
_exptl_crystal_F_000 1200
_exptl_crystal_size_max 0.30
_exptl_crystal_size_mid 0.20
_exptl_crystal_size_min 0.18
_refine_diff_density_max 0.149
_refine_diff_density_min -0.200
_refine_ls_extinction_method none
_refine_ls_goodness_of_fit_ref 1.069
_refine_ls_hydrogen_treatment mixed
_refine_ls_matrix_type full
_refine_ls_number_parameters 202
_refine_ls_number_reflns 2430
_refine_ls_number_restraints 0
_refine_ls_restrained_S_all 1.069
_refine_ls_R_factor_all 0.0565
_refine_ls_R_factor_gt 0.0416
_refine_ls_shift/su_max 0.000
_refine_ls_shift/su_mean 0.000
_refine_ls_structure_factor_coef Fsqd
_refine_ls_weighting_details 'calc w=1/[\s^2^(Fo^2^)+(0.0683P)^2^+0.4518P] where P=(Fo^2^+2Fc^2^)/3'
_refine_ls_weighting_scheme calc
_refine_ls_wR_factor_gt 0.1138
_refine_ls_wR_factor_ref 0.1267
_reflns_number_gt 1848
_reflns_number_total 2430
_reflns_threshold_expression I>2\s(I)
_cod_data_source_file ww6473.cif
_cod_data_source_block I
_cod_depositor_comments
;
The following automatic conversions were performed:
'_symmetry_cell_setting' value 'Orthorhombic' changed to 'orthorhombic'
according to '/home/saulius/struct/CIF-dictionaries/cif_core.dic'
dictionary named 'cif_core.dic' version 2.4.1 from 2010-06-29.

Automatic conversion script
Id: cif_fix_enum 1527 2010-12-29 10:47:43Z saulius 

The following automatic conversions were performed:

'_symmetry_cell_setting' value 'Orthorhombic' changed to
'orthorhombic' according to
/home/saulius/struct/CIF-dictionaries/cif_core.dic dictionary named
'cif_core.dic' version 2.4.1 from 2010-06-29.

Automatic conversion script
Id: cif_fix_values 1715 2011-07-08 13:25:40Z adriana 
;
_cod_original_cell_volume 2745.5(17)
_cod_database_code 2208212
_cod_database_fobs_code 2208212

loop_
_symmetry_equiv_pos_as_xyz
'x, y, z'
'-x+1/2, -y, z+1/2'
'-x, y+1/2, -z+1/2'
'x+1/2, -y+1/2, -z'
'-x, -y, -z'
'x-1/2, y, -z-1/2'
'x, -y-1/2, z-1/2'
'-x-1/2, y-1/2, z'

loop_
_atom_site_label
_atom_site_fract_x
_atom_site_fract_y
_atom_site_fract_z
_atom_site_U_iso_or_equiv
_atom_site_adp_type
_atom_site_calc_flag
_atom_site_refinement_flags
_atom_site_occupancy
_atom_site_type_symbol
O1 0.40797(8) 0.46555(10) 0.25113(8) 0.0572(4) Uani d . 1 O
O2 0.18837(10) 0.30805(13) 0.55993(14) 0.0866(5) Uani d . 1 O
O3 0.19816(12) 0.27992(16) 0.69386(13) 0.1075(7) Uani d . 1 O
N1 0.68113(12) 0.55279(14) 0.04601(10) 0.0653(5) Uani d . 1 N
N2 0.54651(10) 0.43675(11) 0.33008(8) 0.0448(4) Uani d . 1 N
H2 0.6155(15) 0.4439(13) 0.3366(12) 0.056(5) Uiso d . 1 H
N3 0.49113(10) 0.40286(11) 0.39870(8) 0.0454(4) Uani d . 1 N
N4 0.23636(13) 0.29636(13) 0.62491(14) 0.0686(5) Uani d . 1 N
C1 0.66399(13) 0.46434(14) 0.17829(11) 0.0516(4) Uani d . 1 C
H1 0.6931 0.4230 0.2196 0.062 Uiso calc R 1 H
C2 0.71817(14) 0.49501(17) 0.10805(12) 0.0608(5) Uani d . 1 C
H2A 0.7844 0.4740 0.1039 0.073 Uiso calc R 1 H
C3 0.58636(15) 0.58293(16) 0.05464(13) 0.0643(5) Uani d . 1 C
H3 0.5588 0.6235 0.0121 0.077 Uiso calc R 1 H
C4 0.52698(13) 0.55750(14) 0.12290(12) 0.0549(5) Uani d . 1 C
H4 0.4616 0.5814 0.1263 0.066 Uiso calc R 1 H
C5 0.56581(12) 0.49594(13) 0.18625(10) 0.0430(4) Uani d . 1 C
C6 0.49889(12) 0.46511(12) 0.25825(10) 0.0430(4) Uani d . 1 C
C7 0.54131(11) 0.37867(12) 0.46405(10) 0.0451(4) Uani d . 1 C
H7 0.6106 0.3844 0.4629 0.054 Uiso calc R 1 H
C8 0.49212(11) 0.34204(12) 0.54118(10) 0.0418(4) Uani d . 1 C
C9 0.38857(12) 0.33443(12) 0.54605(11) 0.0459(4) Uani d . 1 C
H9 0.3489 0.3510 0.4995 0.055 Uiso calc R 1 H
C10 0.34606(13) 0.30209(13) 0.62051(12) 0.0494(4) Uani d . 1 C
C11 0.40113(15) 0.27592(14) 0.69118(12) 0.0581(5) Uani d . 1 C
H11 0.3700 0.2547 0.7410 0.070 Uiso calc R 1 H
C12 0.50331(14) 0.28211(14) 0.68593(12) 0.0594(5) Uani d . 1 C
H12 0.5424 0.2640 0.7324 0.071 Uiso calc R 1 H
C13 0.54844(13) 0.31524(14) 0.61177(12) 0.0514(4) Uani d . 1 C
H13 0.6178 0.3196 0.6092 0.062 Uiso calc R 1 H
O4 0.75555(10) 0.45365(12) 0.37152(10) 0.0645(4) Uani d . 1 O
H4A 0.8069(18) 0.4586(17) 0.3410(16) 0.084(8) Uiso d . 1 H
H4B 0.7763(17) 0.4489(18) 0.4233(17) 0.082(8) Uiso d . 1 H

loop_
_atom_site_aniso_label
_atom_site_aniso_U_11
_atom_site_aniso_U_22
_atom_site_aniso_U_33
_atom_site_aniso_U_12
_atom_site_aniso_U_13
_atom_site_aniso_U_23
O1 0.0352(7) 0.0870(9) 0.0495(7) 0.0011(6) -0.0023(5) 0.0011(7)
O2 0.0434(8) 0.0960(12) 0.1203(15) -0.0057(7) -0.0007(9) -0.0006(10)
O3 0.0765(11) 0.1244(15) 0.1216(15) 0.0031(10) 0.0583(11) 0.0225(12)
N1 0.0605(10) 0.0877(12) 0.0478(9) -0.0039(8) 0.0070(8) 0.0068(8)
N2 0.0338(7) 0.0635(9) 0.0371(8) -0.0004(6) 0.0022(6) 0.0012(7)
N3 0.0389(7) 0.0572(8) 0.0402(8) -0.0011(6) 0.0059(6) -0.0009(6)
N4 0.0503(10) 0.0613(10) 0.0941(15) -0.0022(8) 0.0236(10) 0.0027(10)
C1 0.0458(9) 0.0726(11) 0.0365(9) 0.0086(8) 0.0014(8) 0.0009(8)
C2 0.0471(10) 0.0913(14) 0.0439(11) 0.0064(9) 0.0051(8) -0.0017(10)
C3 0.0688(13) 0.0723(12) 0.0518(11) 0.0003(10) -0.0018(10) 0.0164(10)
C4 0.0466(10) 0.0649(11) 0.0533(11) 0.0055(8) -0.0016(8) 0.0068(9)
C5 0.0409(8) 0.0526(9) 0.0356(9) -0.0006(7) -0.0025(7) -0.0039(7)
C6 0.0378(8) 0.0523(9) 0.0388(9) 0.0023(7) -0.0022(7) -0.0047(7)
C7 0.0343(8) 0.0550(10) 0.0459(10) 0.0010(7) 0.0039(7) 0.0012(8)
C8 0.0379(8) 0.0460(8) 0.0415(9) 0.0014(6) 0.0020(7) -0.0012(7)
C9 0.0411(8) 0.0500(9) 0.0465(10) 0.0012(7) -0.0002(7) -0.0004(8)
C10 0.0428(9) 0.0466(9) 0.0587(11) -0.0017(7) 0.0110(8) 0.0002(8)
C11 0.0669(12) 0.0571(11) 0.0503(11) -0.0071(9) 0.0136(10) 0.0057(9)
C12 0.0681(12) 0.0638(11) 0.0463(11) -0.0041(9) -0.0086(9) 0.0101(9)
C13 0.0416(9) 0.0576(10) 0.0549(11) -0.0016(7) -0.0035(8) 0.0036(9)
O4 0.0397(7) 0.1115(12) 0.0424(8) -0.0061(7) -0.0005(6) -0.0057(7)

loop_
_atom_type_symbol
_atom_type_description
_atom_type_scat_dispersion_real
_atom_type_scat_dispersion_imag
_atom_type_scat_source
C C 0.0033 0.0016 'International Tables Vol C Tables 4.2.6.8 and 6.1.1.4'
H H 0.0000 0.0000 'International Tables Vol C Tables 4.2.6.8 and 6.1.1.4'
N N 0.0061 0.0033 'International Tables Vol C Tables 4.2.6.8 and 6.1.1.4'
O O 0.0106 0.0060 'International Tables Vol C Tables 4.2.6.8 and 6.1.1.4'

loop_
_geom_angle_atom_site_label_1
_geom_angle_atom_site_label_2
_geom_angle_atom_site_label_3
_geom_angle
_geom_angle_publ_flag
C2 N1 C3 116.50(16) ?
C6 N2 N3 119.31(13) yes
C6 N2 H2 122.2(12) ?
N3 N2 H2 118.4(12) ?
C7 N3 N2 115.46(13) yes
O2 N4 O3 123.3(2) yes
O2 N4 C10 118.69(17) ?
O3 N4 C10 118.0(2) ?
C2 C1 C5 118.99(17) ?
C2 C1 H1 120.5 ?
C5 C1 H1 120.5 ?
N1 C2 C1 123.84(17) ?
N1 C2 H2A 118.1 ?
C1 C2 H2A 118.1 ?
N1 C3 C4 123.82(18) ?
N1 C3 H3 118.1 ?
C4 C3 H3 118.1 ?
C3 C4 C5 119.12(17) ?
C3 C4 H4 120.4 ?
C5 C4 H4 120.4 ?
C4 C5 C1 117.71(16) ?
C4 C5 C6 118.50(15) ?
C1 C5 C6 123.77(15) ?
O1 C6 N2 123.24(15) yes
O1 C6 C5 121.59(15) yes
N2 C6 C5 115.17(14) ?
N3 C7 C8 121.14(14) yes
N3 C7 H7 119.4 ?
C8 C7 H7 119.4 ?
C13 C8 C9 118.60(15) ?
C13 C8 C7 120.23(14) yes
C9 C8 C7 121.16(15) yes
C10 C9 C8 118.85(16) ?
C10 C9 H9 120.6 ?
C8 C9 H9 120.6 ?
C9 C10 C11 123.08(16) ?
C9 C10 N4 118.04(17) ?
C11 C10 N4 118.87(17) ?
C12 C11 C10 118.01(17) ?
C12 C11 H11 121.0 ?
C10 C11 H11 121.0 ?
C11 C12 C13 120.26(17) ?
C11 C12 H12 119.9 ?
C13 C12 H12 119.9 ?
C12 C13 C8 121.18(16) ?
C12 C13 H13 119.4 ?
C8 C13 H13 119.4 ?
H4A O4 H4B 106(2) ?

loop_
_geom_bond_atom_site_label_1
_geom_bond_atom_site_label_2
_geom_bond_distance
_geom_bond_publ_flag
O1 C6 1.221(2) yes
O2 N4 1.217(2) yes
O3 N4 1.219(2) yes
N1 C2 1.329(2) ?
N1 C3 1.334(3) ?
N2 C6 1.349(2) yes
N2 N3 1.3823(18) yes
N2 H2 0.933(19) ?
N3 C7 1.268(2) yes
N4 C10 1.471(3) ?
C1 C2 1.381(2) ?
C1 C5 1.382(2) ?
C1 H1 0.9300 ?
C2 H2A 0.9300 ?
C3 C4 1.377(3) ?
C3 H3 0.9300 ?
C4 C5 1.382(2) ?
C4 H4 0.9300 ?
C5 C6 1.499(2) yes
C7 C8 1.461(2) yes
C7 H7 0.9300 ?
C8 C13 1.387(2) yes
C8 C9 1.391(2) yes
C9 C10 1.369(2) ?
C9 H9 0.9300 ?
C10 C11 1.377(3) ?
C11 C12 1.372(3) ?
C11 H11 0.9300 ?
C12 C13 1.383(3) ?
C12 H12 0.9300 ?
C13 H13 0.9300 ?
O4 H4A 0.84(3) ?
O4 H4B 0.86(3) ?

loop_
_geom_hbond_atom_site_label_D
_geom_hbond_atom_site_label_H
_geom_hbond_atom_site_label_A
_geom_hbond_site_symmetry_A
_geom_hbond_distance_DH
_geom_hbond_distance_HA
_geom_hbond_distance_DA
_geom_hbond_angle_DHA
_geom_hbond_publ_flag
N2 H2 O4 . 0.93(2) 1.96(2) 2.879(2) 170(2) yes
O4 H4A O1 6_656 0.84(3) 1.98(3) 2.812(2) 168(2) yes
O4 H4B N1 2_665 0.86(3) 2.01(3) 2.876(2) 176(2) yes
C1 H1 O4 . 0.93 2.56 3.282(3) 134 yes
C7 H7 O4 . 0.93 2.58 3.360(2) 142 yes
C12 H12 O3 6_657 0.93 2.39 3.221(3) 148 yes

loop_
_geom_torsion_atom_site_label_1
_geom_torsion_atom_site_label_2
_geom_torsion_atom_site_label_3
_geom_torsion_atom_site_label_4
_geom_torsion
C6 N2 N3 C7 -179.29(14)
C3 N1 C2 C1 1.1(3)
C5 C1 C2 N1 -0.9(3)
C2 N1 C3 C4 -0.1(3)
N1 C3 C4 C5 -1.0(3)
C3 C4 C5 C1 1.1(3)
C3 C4 C5 C6 -177.36(17)
C2 C1 C5 C4 -0.2(3)
C2 C1 C5 C6 178.18(16)
N3 N2 C6 O1 2.4(2)
N3 N2 C6 C5 -177.25(13)
C4 C5 C6 O1 22.2(2)
C1 C5 C6 O1 -156.24(17)
C4 C5 C6 N2 -158.23(15)
C1 C5 C6 N2 23.4(2)
N2 N3 C7 C8 179.76(14)
N3 C7 C8 C13 179.51(15)
N3 C7 C8 C9 -1.3(2)
C13 C8 C9 C10 0.8(2)
C7 C8 C9 C10 -178.38(15)
C8 C9 C10 C11 -0.4(3)
C8 C9 C10 N4 178.90(15)
O2 N4 C10 C9 9.0(3)
O3 N4 C10 C9 -171.13(18)
O2 N4 C10 C11 -171.70(18)
O3 N4 C10 C11 8.2(3)
C9 C10 C11 C12 -0.5(3)
N4 C10 C11 C12 -179.78(16)
C10 C11 C12 C13 0.9(3)
C11 C12 C13 C8 -0.5(3)
C9 C8 C13 C12 -0.4(3)
C7 C8 C13 C12 178.85(16)

loop_
_cod_related_entry_id
_cod_related_entry_database
_cod_related_entry_code
1 ChemSpider 21179718
